data_1506414
loop_
_publ_author_name
'Kaletas, Basak K\"ukrer'
'Joshi, Hem C.'
'van der Zwan, Gert'
'Fanti, Marianna'
'Zerbetto, Francesco'
'Goubitz, Kees'
'De Cola, Luisa'
'K\"onig, Burkhard'
'Williams, Ren\'e M'

_publ_section_title
;
 Asymmetric indolylmaleimide derivatives and their complexation with
 zinc(II)-cyclen.
;
_journal_issue 42
_journal_name_full 'The journal of physical chemistry. A'
_journal_page_first 9443
_journal_page_last 9455
_journal_paper_doi 10.1021/jp054651z
_journal_volume 109
_journal_year 2005
_chemical_formula_sum 'C12 H7 Br N2 O2'
_chemical_formula_weight 291.1
_chemical_name_systematic 4-Bromo-3-(1'H-indol-3'-yl)-maleimide
_space_group_IT_number 19
_symmetry_cell_setting orthorhombic
_symmetry_space_group_name_Hall 'P 2ac 2ab'
_symmetry_space_group_name_H-M 'P 21 21 21'
_cell_angle_alpha 90.00000
_cell_angle_beta 90.00000
_cell_angle_gamma 90.00000
_cell_formula_units_Z 4
_cell_length_a 7.4830(10)
_cell_length_b 7.636(2)
_cell_length_c 18.212(3)
_cell_measurement_reflns_used 23
_cell_measurement_temperature 293
_cell_measurement_theta_max 43.97
_cell_measurement_theta_min 40.20
_cell_volume 1040.6(4)
_computing_cell_refinement 'local program'
_computing_data_collection 'Enraf-Nonius CAD-4 software'
_computing_data_reduction PLATON
_computing_molecular_graphics xtal
_computing_publication_material 'xtal BONDLA CIFIO'
_computing_structure_refinement 'xtal CRYLSQ'
_computing_structure_solution DIRDIF
_diffrn_ambient_temperature 293
_diffrn_measurement_device_type 'Enraf-Nonius CAD4'
_diffrn_measurement_method \w/2\q
_diffrn_radiation_type 'Cu K\a'
_diffrn_radiation_wavelength 1.5418
_diffrn_reflns_av_R_equivalents .037
_diffrn_reflns_av_sigmaI/netI .021
_diffrn_reflns_limit_h_max 9
_diffrn_reflns_limit_h_min -4
_diffrn_reflns_limit_k_max 9
_diffrn_reflns_limit_k_min -4
_diffrn_reflns_limit_l_max 22
_diffrn_reflns_limit_l_min -10
_diffrn_reflns_number 1730
_diffrn_reflns_theta_max 74.56
_diffrn_reflns_theta_min 4.86
_diffrn_standards_decay_% 0
_diffrn_standards_interval_time 3600
_diffrn_standards_number 2
_exptl_absorpt_coefficient_mu 5.319
_exptl_absorpt_correction_T_max 0.947
_exptl_absorpt_correction_T_min 0.440
_exptl_absorpt_correction_type Psi-scans
_exptl_crystal_colour orange
_exptl_crystal_density_diffrn 1.858
_exptl_crystal_F_000 576
_exptl_crystal_size_max 0.05
_exptl_crystal_size_mid 0.20
_exptl_crystal_size_min 0.80
_refine_diff_density_max 2.5
_refine_diff_density_min -2.651
_refine_ls_abs_structure_details 'Flack xabs refined'
_refine_ls_abs_structure_Flack -.08284
_refine_ls_extinction_method none
_refine_ls_goodness_of_fit_all .938
_refine_ls_goodness_of_fit_ref .951
_refine_ls_hydrogen_treatment refxyz
_refine_ls_matrix_type atomblock
_refine_ls_number_constraints 0
_refine_ls_number_parameters 155
_refine_ls_number_reflns 1230.5
_refine_ls_number_restraints 7
_refine_ls_R_factor_all .088
_refine_ls_R_factor_gt .087
_refine_ls_shift/su_max .879
_refine_ls_shift/su_mean .194
_refine_ls_structure_factor_coef F
_refine_ls_weighting_details '1/[25.0 + 0.01*(\s(Frel))^2^ + 0.01/(\s(Frel))]'
_refine_ls_weighting_scheme calc
_refine_ls_wR_factor_all .127
_refine_ls_wR_factor_ref .126
_reflns_d_resolution_high .8
_reflns_d_resolution_low 9.089
_reflns_Friedel_coverage .126
_reflns_limit_h_max 9
_reflns_limit_h_min 0
_reflns_limit_k_max 9
_reflns_limit_k_min 0
_reflns_limit_l_max 22
_reflns_limit_l_min 0
_reflns_number_gt 1390
_reflns_number_observed 1231
_reflns_number_total 1265
_reflns_threshold_expression 'Fobs > 4.00 sig(Fobs)'
_cod_data_source_file jp054651zsi20050818_051856.cif
_cod_data_source_block r11bas
_cod_original_sg_symbol_Hall p_2ac_2ab
_cod_original_sg_symbol_H-M P_21_21_21
_cod_original_formula_sum 'C12 H7 Br1 N2 O2'
_cod_database_code 1506414

loop_
_symmetry_equiv_pos_as_xyz
+x,+y,+z
1/2-x,-y,1/2+z
1/2+x,1/2-y,-z
-x,1/2+y,1/2-z

loop_
_atom_site_label
_atom_site_fract_x
_atom_site_fract_y
_atom_site_fract_z
_atom_site_U_iso_or_equiv
_atom_site_adp_type
_atom_site_occupancy
N1 -.052(2) -.5407(18) -.1606(7) .024(8) Uani 1.00000
C2 -.097(2) -.371(3) -.1817(9) .019(9) Uani 1.00000
O1 -.1046(18) -.322(2) -.2438(7) .028(7) Uani 1.00000
C3 -.135(2) -.278(2) -.1117(10) .018(8) Uani 1.00000
Br -.2138(3) -.0471(3) -.11658(11) .0272(9) Uani 1.00000
C4 -.117(2) -.380(2) -.0529(9) .016(8) Uani 1.00000
C5 -.052(2) -.557(3) -.0838(10) .022(9) Uani 1.00000
O2 -.009(2) -.684(2) -.0495(9) .036(8) Uani 1.00000
C6 -.145(2) -.362(2) .0239(9) .015(8) Uani 1.00000
C7 -.201(2) -.4985(13) .0665(9) .020(8) Uani 1.00000
N8 -.214(2) -.445(2) .1398(6) .025(7) Uani 1.00000
C9 -.167(2) -.270(3) .1440(10) .022(9) Uani 1.00000
C10 -.158(3) -.168(3) .2057(7) .026(10) Uani 1.00000
C11 -.096(3) .005(2) .1967(8) .031(11) Uani 1.00000
C12 -.049(2) .0643(14) .1256(11) .026(9) Uani 1.00000
C13 -.061(2) -.040(3) .0635(6) .023(9) Uani 1.00000
C14 -.126(2) -.214(2) .0721(9) .014(8) Uani 1.00000
H1n -.02422 -.63801 -.19554 .10000 Uiso 1.00000
H7 -.22843 -.61934 .04842 .10000 Uiso 1.00000
H8n -.25191 -.52107 .18188 .10000 Uiso 1.00000
H10 -.19044 -.21669 .25500 .10000 Uiso 1.00000
H11 -.08796 .08518 .24000 .10000 Uiso 1.00000
H12 -.00421 .18712 .12004 .10000 Uiso 1.00000
H13 -.02488 .00388 .01387 .10000 Uiso 1.00000

loop_
_atom_site_aniso_label
_atom_site_aniso_U_11
_atom_site_aniso_U_22
_atom_site_aniso_U_33
_atom_site_aniso_U_12
_atom_site_aniso_U_13
_atom_site_aniso_U_23
N1 .021(7) .028(8) .024(7) -.001(8) .004(6) -.004(8)
C2 .009(8) .030(10) .019(8) -.007(8) -.002(7) .000(8)
O1 .023(7) .039(8) .022(6) -.002(7) .002(6) .002(7)
C3 .013(8) .021(8) .021(8) -.005(7) -.003(8) -.000(8)
Br .0282(9) .0266(9) .0268(8) .0041(9) -.0048(9) .0042(10)
C4 .009(8) .020(8) .019(8) -.005(7) -.001(7) .002(7)
C5 .016(8) .025(9) .024(8) -.001(9) -.000(7) .001(9)
O2 .037(9) .030(8) .042(8) .005(8) .005(8) .005(7)
C6 .007(7) .023(9) .015(7) -.000(7) -.003(7) .004(7)
C7 .013(8) .027(10) .020(7) .001(8) -.005(7) .004(7)
N8 .016(6) .033(8) .026(7) .003(9) .001(7) .007(7)
C9 .016(9) .028(9) .022(8) .005(8) .001(7) .000(8)
C10 .019(9) .038(11) .020(8) .002(9) .001(8) .002(9)
C11 .027(10) .039(13) .027(9) .011(9) -.002(8) -.008(9)
C12 .017(8) .029(10) .032(10) .002(9) -.003(8) -.005(10)
C13 .021(9) .026(9) .022(8) .005(10) -.001(7) -.000(9)
C14 .005(7) .022(8) .016(7) .002(7) -.002(6) .001(7)

loop_
_atom_type_symbol
_atom_type_oxidation_number
_atom_type_number_in_cell
_atom_type_scat_dispersion_real
_atom_type_scat_dispersion_imag
_atom_type_scat_source
C 0 48 .017 .009 'Int Tables Vol IV Tables 2.2B and 2.3.1'
H 0 28 0 0 'Int Tables Vol IV Tables 2.2B and 2.3.1'
O 0 8 .047 .032 'Int Tables Vol IV Tables 2.2B and 2.3.1'
N 0 8 .029 .018 'Int Tables Vol IV Tables 2.2B and 2.3.1'
Br 0 4 -.767 1.283 'Int Tables Vol IV Tables 2.2B and 2.3.1'

loop_
_geom_angle_atom_site_label_1
_geom_angle_atom_site_label_2
_geom_angle_atom_site_label_3
_geom_angle_site_symmetry_1
_geom_angle_site_symmetry_2
_geom_angle_site_symmetry_3
_geom_angle
H1n N1 C2 2 2 2 124.4(14)
H1n N1 C5 2 2 2 124.5(15)
C2 N1 C5 2 2 2 111.1(14)
O1 C2 N1 2 2 2 124.3(17)
O1 C2 C3 2 2 2 131.0(19)
N1 C2 C3 2 2 2 104.7(14)
C4 C3 C2 2 2 2 112.9(16)
C4 C3 Br 2 2 2 128.8(14)
C2 C3 Br 2 2 2 118.1(13)
C3 C4 C6 2 2 2 135.8(17)
C3 C4 C5 2 2 2 104.7(15)
C6 C4 C5 2 2 2 119.5(16)
O2 C5 N1 2 2 2 126.4(18)
O2 C5 C4 2 2 2 127.2(17)
N1 C5 C4 2 2 2 106.4(15)
C7 C6 C4 2 2 2 121.9(16)
C7 C6 C14 2 2 2 106.4(14)
C4 C6 C14 2 2 2 131.7(17)
H7 C7 C6 2 2 2 125.4(16)
H7 C7 N8 2 2 2 124.5(14)
C6 C7 N8 2 2 2 110.1(12)
H8n N8 C9 2 2 2 126.0(13)
H8n N8 C7 2 2 2 125.7(14)
C9 N8 C7 2 2 2 108.3(13)
C10 C9 N8 2 2 2 127.2(17)
C10 C9 C14 2 2 2 125.7(18)
N8 C9 C14 2 2 2 107.1(15)
H10 C10 C9 2 2 2 121(2)
H10 C10 C11 2 2 2 122.0(15)
C9 C10 C11 2 2 2 116.8(14)
H11 C11 C10 2 2 2 120.2(15)
H11 C11 C12 2 2 2 120.5(16)
C10 C11 C12 2 2 2 119.3(13)
H12 C12 C13 2 2 2 118.6(18)
H12 C12 C11 2 2 2 118.5(16)
C13 C12 C11 2 2 2 123.0(13)
H13 C13 C12 2 2 2 121.7(19)
H13 C13 C14 2 2 2 120.3(15)
C12 C13 C14 2 2 2 118.0(13)
C9 C14 C13 2 2 2 117.2(15)
C9 C14 C6 2 2 2 108.0(16)
C13 C14 C6 2 2 2 134.4(15)

loop_
_geom_bond_atom_site_label_1
_geom_bond_atom_site_label_2
_geom_bond_site_symmetry_1
_geom_bond_site_symmetry_2
_geom_bond_distance
N1 H1n 2 2 1.001(13)
N1 C2 2 2 1.40(2)
N1 C5 2 2 1.40(2)
C2 O1 2 2 1.19(2)
C2 C3 2 2 1.48(3)
C3 C4 2 2 1.33(3)
C3 Br 2 2 1.860(18)
C4 C6 2 2 1.42(2)
C4 C5 2 2 1.54(3)
C5 O2 2 2 1.20(3)
C6 C7 2 2 1.37(2)
C6 C14 2 2 1.44(3)
C7 H7 2 2 1.002(11)
C7 N8 2 2 1.40(2)
N8 H8n 2 2 1.001(13)
N8 C9 2 2 1.39(3)
C9 C10 2 2 1.37(2)
C9 C14 2 2 1.41(2)
C10 H10 2 2 1.001(14)
C10 C11 2 2 1.41(3)
C11 H11 2 2 1.002(16)
C11 C12 2 2 1.42(2)
C12 H12 2 2 1.001(12)
C12 C13 2 2 1.39(2)
C13 H13 2 2 1.003(13)
C13 C14 2 2 1.42(3)

loop_
_geom_contact_atom_site_label_1
_geom_contact_atom_site_label_2
_geom_contact_distance
_geom_contact_site_symmetry_1
_geom_contact_site_symmetry_2
O1 H1n 2.029(14) 2 '3 545'
C13 H12 2.062(19) 2 2
C9 H10 2.069(18) 2 2
C11 H12 2.089(17) 2 2
C12 H13 2.09(2) 2 2
C10 H11 2.10(2) 2 2
O1 H8n 2.104(14) 2 '1 665'
C12 H11 2.11(2) 2 2
C6 H7 2.111(18) 2 2
C14 H13 2.113(17) 2 2
C11 H10 2.117(18) 2 2
C2 H1n 2.13(2) 2 2
N8 H7 2.132(13) 2 2
C5 H1n 2.136(18) 2 2
C9 H8n 2.14(2) 2 2
C7 H8n 2.142(16) 2 2
C7 C14 2.25(2) 2 2
N8 C14 2.25(2) 2 2
C7 C9 2.26(2) 2 2
C6 N8 2.27(2) 2 2
C3 C5 2.28(3) 2 2
N1 C3 2.28(2) 2 2
N1 O1 2.29(2) 2 2
C6 C9 2.30(2) 2 2
C2 C5 2.31(3) 2 2
N1 O2 2.32(2) 2 2
C2 C4 2.35(2) 2 2
N1 C4 2.36(2) 2 2
C9 C11 2.36(3) 2 2
H12 H13 2.3917(3) 2 2
H11 H12 2.4024(3) 2 2
C12 C14 2.41(2) 2 2
C9 C13 2.42(3) 2 2
C4 C7 2.44(2) 2 2
C10 C12 2.44(2) 2 2
O1 C3 2.44(2) 2 2
H10 H11 2.4446(6) 2 2
C4 O2 2.46(2) 2 2
C11 C13 2.46(2) 2 2
N8 C10 2.47(2) 2 2
C10 C14 2.47(2) 2 2
O2 H7 2.474(16) 2 2
H7 H8n 2.5497(4) 2 2
C3 C6 2.55(2) 2 2
C5 C6 2.56(3) 2 2
H1n H10 2.5693(3) 2 '1 665'
H10 H11 2.5763(3) 2 '3 556'
O2 H7 2.581(16) 2 '4 565'
H7 H12 2.5885(3) 2 '2 565'
C4 C14 2.61(2) 2 2
C6 C13 2.64(3) 2 2
O1 H1n 2.639(15) 2 2
H7 H13 2.6430(3) 2 '4 655'
O2 H13 2.648(16) 2 '2 565'
O2 H1n 2.685(16) 2 2
H8n H10 2.7179(5) 2 2
C9 C12 2.72(2) 2 2
C4 H7 2.726(18) 2 2
N8 H10 2.735(13) 2 2
C5 H7 2.788(18) 2 2
Br H13 2.792(2) 2 2
H10 H12 2.8001(3) 2 '3 556'
C10 H11 2.81(2) 2 '3 556'
C10 H8n 2.82(2) 2 2
C11 C14 2.83(2) 2 2
C7 H13 2.833(17) 2 '4 655'
C2 H8n 2.853(18) 2 '1 665'
C10 C13 2.86(2) 2 2
C2 Br 2.88(2) 2 2
Br C4 2.889(18) 2 2
O2 C7 2.92(2) 2 2
C6 H13 2.939(19) 2 2
O1 H11 2.940(14) 2 '1 655'
C7 H12 2.980(13) 2 '2 565'
O2 C6 2.98(2) 2 2
C5 C7 2.99(2) 2 2
C2 H1n 2.996(18) 2 '3 545'
N1 O1 3.00(2) 2 3
Br H11 3.018(2) 2 '1 655'
H8n H11 3.0250(3) 2 '3 556'
H1n H8n 3.0440(3) 2 '1 665'
C9 H11 3.056(19) 2 '3 556'
O1 N8 3.08(2) 2 '1 665'
N1 H10 3.083(14) 2 '1 665'
C12 H7 3.100(14) 2 '2 545'
H8n H12 3.1095(4) 2 '2 565'
O1 H10 3.120(14) 2 4
C6 H13 3.121(17) 2 '4 655'
C11 H10 3.15(2) 2 '3 546'
N8 H11 3.157(14) 2 '3 556'
Br H10 3.169(2) 2 '1 655'
C14 H7 3.218(18) 2 2
C9 H7 3.22(2) 2 2
C14 H8n 3.222(17) 2 2
C6 H8n 3.225(17) 2 2
O1 Br 3.230(14) 2 2
N8 H12 3.238(15) 2 '2 565'
O2 H12 3.241(16) 2 '2 565'
C3 H13 3.247(18) 2 2
C4 H13 3.251(18) 2 2
C3 H1n 3.253(18) 2 2
N1 H8n 3.257(14) 2 '1 665'
C4 H13 3.273(17) 2 '4 655'
C12 H10 3.277(17) 2 '3 546'
C9 H11 3.28(2) 2 2
C14 H12 3.313(18) 2 2
H1n H8n 3.3153(6) 2 '4 565'
H7 H13 3.3157(7) 2 '2 565'
C10 H1n 3.329(18) 2 '1 666'
C2 C10 3.33(3) 2 4
C4 H1n 3.331(17) 2 2
C9 H13 3.33(2) 2 2
C10 H12 3.336(19) 2 2
C12 H10 3.358(16) 2 2
O2 C7 3.36(2) 2 '4 565'
C11 H1n 3.36(2) 2 '4 655'
C13 H11 3.359(12) 2 2
C14 H10 3.366(17) 2 2
C11 H13 3.372(15) 2 2
C4 C13 3.38(2) 2 2
C3 C14 3.38(2) 2 2
C4 C13 3.39(2) 2 '4 655'
H1n H11 3.3876(4) 2 4
C2 H10 3.389(17) 2 4
Br O2 3.392(16) 2 '2 545'
H8n H11 3.4155(7) 2 '2 565'
O1 C10 3.42(2) 2 4
C11 H8n 3.424(19) 2 '3 546'
O2 C13 3.43(2) 2 '2 565'
C3 O2 3.44(2) 2 2
C13 H7 3.441(16) 2 4
O1 C5 3.45(2) 2 2
N1 C10 3.46(2) 2 4
C13 H7 3.46(2) 2 '2 545'
C2 O2 3.46(2) 2 2
C2 C9 3.46(3) 2 4
O1 C11 3.47(2) 2 '1 655'
Br C13 3.474(12) 2 2
N1 C11 3.48(3) 2 4
Br H12 3.505(2) 2 '4 645'
O1 C4 3.51(2) 2 2
C2 H11 3.513(18) 2 '1 655'
C5 H7 3.52(2) 2 '4 565'
Br C6 3.548(18) 2 2
C3 C9 3.57(3) 2 4
C10 H12 3.571(14) 2 '3 556'
C6 C13 3.58(2) 2 '4 655'
N8 C13 3.58(2) 2 2
C3 C13 3.59(2) 2 '4 655'
C7 C10 3.59(2) 2 2
C5 H12 3.591(18) 2 '4 655'
C7 C13 3.60(2) 2 '4 655'
C10 C11 3.61(3) 2 '3 556'
C10 H1n 3.61(2) 2 '4 655'
C3 N8 3.62(2) 2 4
C4 N8 3.62(2) 2 2
C6 C10 3.63(2) 2 2
N8 H1n 3.636(13) 2 '1 666'
N1 H12 3.638(15) 2 '4 655'
C7 C13 3.65(2) 2 2
C12 H8n 3.657(13) 2 '2 545'
N8 H13 3.664(13) 2 '4 655'
Br C14 3.673(17) 2 '4 655'
C11 H11 3.674(18) 2 '3 556'
C7 C12 3.687(17) 2 '2 565'
C3 C7 3.69(2) 2 2
N1 C6 3.69(2) 2 2
Br H8n 3.692(2) 2 4
N8 C11 3.70(2) 2 2
Br C11 3.700(16) 2 '1 655'
Br C9 3.703(19) 2 '4 655'
C4 C9 3.70(3) 2 2
Br C6 3.706(17) 2 '4 655'
C3 H11 3.708(18) 2 '1 655'
C3 C13 3.71(2) 2 2
C2 H10 3.71(2) 2 '1 665'
C9 H12 3.72(2) 2 2
Br H1n 3.720(2) 2 '2 545'
Br C14 3.724(17) 2 2
O2 C12 3.73(2) 2 '2 565'
C3 C14 3.74(2) 2 '4 655'
N1 C9 3.74(2) 2 4
Br C10 3.756(15) 2 '1 655'
C2 C6 3.76(2) 2 2
Br N8 3.761(16) 2 4
C5 C13 3.76(3) 2 4
C4 C14 3.76(2) 2 4
N1 H10 3.762(14) 2 4
C4 C12 3.77(2) 2 '4 655'
Br N8 3.770(16) 2 '4 655'
Br C7 3.773(18) 2 '4 655'
O2 C13 3.77(2) 2 4
N1 C12 3.78(2) 2 '4 655'
N1 H11 3.779(15) 2 4
C5 H13 3.786(18) 2 '4 655'
C9 H1n 3.791(18) 2 '1 666'
C5 H13 3.80(2) 2 '2 565'
N8 C11 3.80(2) 2 '3 556'
C3 C12 3.80(2) 2 '4 655'
C5 C12 3.80(2) 2 '4 655'
C5 C14 3.81(3) 2 4
O1 C9 3.81(2) 2 4
C6 C12 3.81(2) 2 2
C11 H8n 3.813(18) 2 '2 545'
C2 N8 3.81(2) 2 '1 665'
O2 H8n 3.817(16) 2 '4 565'
C12 H1n 3.818(17) 2 '4 655'
C2 N8 3.82(2) 2 4
N1 C12 3.82(2) 2 4
O2 C12 3.82(2) 2 4
C14 H11 3.828(17) 2 2
C3 H13 3.828(18) 2 '4 655'
C2 C12 3.83(2) 2 '4 655'
C5 C12 3.84(2) 2 4
O1 H10 3.844(15) 2 '1 665'
C10 H8n 3.854(18) 2 '3 546'
C3 H1n 3.858(18) 2 '3 545'
C13 H10 3.861(13) 2 2
C10 H13 3.864(14) 2 2
C3 C14 3.88(2) 2 4
C3 H8n 3.883(17) 2 4
C2 C11 3.88(3) 2 '4 655'
O1 H8n 3.884(14) 2 4
O1 Br 3.887(14) 2 3
C4 C14 3.89(2) 2 '4 655'
C2 C11 3.89(3) 2 4
C5 C13 3.90(3) 2 '4 655'
C5 C14 3.90(3) 2 2
C9 C11 3.91(3) 2 '3 556'
O1 C5 3.91(2) 2 '3 545'
C5 H10 3.915(18) 2 '1 665'
Br H1n 3.919(2) 2 '3 545'
O2 H12 3.920(16) 2 '4 655'
C4 H12 3.921(17) 2 '4 655'
C4 C9 3.92(3) 2 4
O2 H13 3.932(16) 2 4
O2 N8 3.94(2) 2 '4 565'
N1 C10 3.95(2) 2 '1 665'
C2 H8n 3.95(2) 2 4
N8 C12 3.95(2) 2 '2 565'
Br C7 3.961(18) 2 4
C3 C7 3.96(2) 2 4
C5 C9 3.96(3) 2 4
O1 H12 3.972(14) 2 '1 655'
C3 H7 3.974(18) 2 2
Br C5 3.98(2) 2 '2 545'
N1 C2 3.98(2) 2 3
C3 C10 3.98(3) 2 4
O2 H12 3.991(16) 2 4
O1 C7 3.99(2) 2 '1 665'
C12 H7 3.998(19) 2 4
C5 C11 4.00(3) 2 4
C2 O1 4.00(2) 2 3
O1 O2 4.00(2) 2 '3 545'
C10 C12 4.00(2) 2 '3 556'
C6 H12 4.004(18) 2 '2 565'
C4 C6 4.02(2) 2 4
O1 C11 4.03(2) 2 '4 655'
O1 C12 4.03(2) 2 '1 655'
O1 N8 4.03(2) 2 4
C14 H13 4.033(17) 2 '4 655'
N1 N8 4.035(18) 2 '1 665'
N1 Br 4.039(14) 2 2
C3 C9 4.04(3) 2 '4 655'
Br H7 4.043(2) 2 4
C6 C14 4.04(2) 2 '4 655'
N1 C14 4.07(2) 2 4
C5 C10 4.07(3) 2 4
N8 C12 4.09(2) 2 2
C2 C14 4.10(2) 2 4
O1 C9 4.10(2) 2 '1 665'
N1 C13 4.12(2) 2 4
Br C5 4.12(2) 2 2
N1 Br 4.130(14) 2 '2 565'
O1 O1 4.13(2) 2 3
O1 O1 4.13(2) 2 '3 545'
N1 C11 4.13(3) 2 '4 655'
O1 C11 4.14(2) 2 4
C2 C13 4.14(2) 2 '4 655'
Br O2 4.143(16) 2 '4 655'
C3 C6 4.14(2) 2 4
C3 C11 4.16(3) 2 '4 655'
O2 N8 4.19(2) 2 2
O1 C10 4.20(2) 2 '4 655'
Br C13 4.20(2) 2 '4 655'
O2 C14 4.20(2) 2 4
C6 C6 4.20(2) 2 4
C6 C6 4.20(2) 2 '4 655'
C4 C13 4.21(2) 2 4
C4 N8 4.21(2) 2 4
C6 C11 4.23(2) 2 2
C2 C10 4.23(3) 2 '4 655'
Br H8n 4.231(2) 2 '4 655'
C2 C11 4.24(3) 2 '1 655'
Br H7 4.241(2) 2 '4 655'
N1 C13 4.24(2) 2 '4 655'
O1 C10 4.24(3) 2 '1 655'
C4 C7 4.26(2) 2 4
C7 C13 4.27(2) 2 '2 565'
C3 C6 4.27(2) 2 '4 655'
O2 O2 4.27(2) 2 '4 665'
O2 O2 4.27(2) 2 '4 565'
C3 C10 4.29(3) 2 '4 655'
Br C10 4.288(19) 2 '4 655'
N1 C7 4.29(2) 2 2
C6 C14 4.30(2) 2 4
C5 C7 4.30(2) 2 '4 565'
O2 C14 4.31(2) 2 2
N8 C10 4.31(2) 2 '3 556'
O2 C11 4.31(2) 2 4
C5 N8 4.34(2) 2 2
Br C4 4.352(17) 2 '4 655'
Br C9 4.353(19) 2 4
C6 C12 4.35(2) 2 '4 655'
O2 C12 4.37(2) 2 '4 655'
C7 C14 4.37(2) 2 '4 655'
O1 C12 4.37(2) 2 '4 655'
O1 C10 4.38(3) 2 '1 665'
N1 C9 4.38(2) 2 '1 665'
C7 C12 4.39(2) 2 '4 655'
C4 C6 4.39(2) 2 '4 655'
C4 C10 4.44(2) 2 4
Br C12 4.462(13) 2 '4 645'
Br C5 4.510(18) 2 '4 655'
N1 Br 4.521(14) 2 3
C2 Br 4.553(18) 2 3
Br C6 4.633(17) 2 4
Br C12 4.66(2) 2 2
Br C12 4.682(13) 2 '4 655'
Br C11 4.75(2) 2 '4 655'
Br C7 4.797(13) 2 2

loop_
_geom_torsion_atom_site_label_1
_geom_torsion_atom_site_label_2
_geom_torsion_atom_site_label_3
_geom_torsion_atom_site_label_4
_geom_torsion_site_symmetry_1
_geom_torsion_site_symmetry_2
_geom_torsion_site_symmetry_3
_geom_torsion_site_symmetry_4
_geom_torsion
C5 N1 C2 O1 2 2 2 2 178.9(17)
C5 N1 C2 C3 2 2 2 2 -2.8(19)
H1n N1 C2 O1 2 2 2 2 -1(3)
H1n N1 C2 C3 2 2 2 2 177.2(15)
C2 N1 C5 C4 2 2 2 2 5(2)
C2 N1 C5 O2 2 2 2 2 -175.8(19)
H1n N1 C5 C4 2 2 2 2 -175.5(15)
H1n N1 C5 O2 2 2 2 2 4(3)
N1 C2 C3 Br 2 2 2 2 -176.6(12)
N1 C2 C3 C4 2 2 2 2 0(2)
O1 C2 C3 Br 2 2 2 2 2(3)
O1 C2 C3 C4 2 2 2 2 178(2)
C2 C3 C4 C5 2 2 2 2 3(2)
C2 C3 C4 C6 2 2 2 2 -176(2)
Br C3 C4 C5 2 2 2 2 178.7(13)
Br C3 C4 C6 2 2 2 2 0(3)
C3 C4 C5 N1 2 2 2 2 -4.5(19)
C3 C4 C5 O2 2 2 2 2 176(2)
C6 C4 C5 N1 2 2 2 2 174.8(15)
C6 C4 C5 O2 2 2 2 2 -5(3)
C3 C4 C6 C7 2 2 2 2 147(2)
C3 C4 C6 C14 2 2 2 2 -33(3)
C5 C4 C6 C7 2 2 2 2 -32(2)
C5 C4 C6 C14 2 2 2 2 148.1(18)
C4 C6 C7 N8 2 2 2 2 179.0(15)
C4 C6 C7 H7 2 2 2 2 0(3)
C14 C6 C7 N8 2 2 2 2 -1(2)
C14 C6 C7 H7 2 2 2 2 178.7(17)
C4 C6 C14 C9 2 2 2 2 -178.7(18)
C4 C6 C14 C13 2 2 2 2 -6(3)
C7 C6 C14 C9 2 2 2 2 2(2)
C7 C6 C14 C13 2 2 2 2 174.6(19)
C6 C7 N8 C9 2 2 2 2 0(2)
C6 C7 N8 H8n 2 2 2 2 -179.5(16)
H7 C7 N8 C9 2 2 2 2 -179.5(17)
H7 C7 N8 H8n 2 2 2 2 0(3)
C7 N8 C9 C10 2 2 2 2 -178.0(19)
C7 N8 C9 C14 2 2 2 2 0(2)
H8n N8 C9 C10 2 2 2 2 2(3)
H8n N8 C9 C14 2 2 2 2 -179.4(16)
N8 C9 C10 C11 2 2 2 2 176.5(18)
N8 C9 C10 H10 2 2 2 2 -2(3)
C14 C9 C10 C11 2 2 2 2 -2(3)
C14 C9 C10 H10 2 2 2 2 179.3(18)
N8 C9 C14 C6 2 2 2 2 -1(2)
N8 C9 C14 C13 2 2 2 2 -175.8(15)
C10 C9 C14 C6 2 2 2 2 177.3(18)
C10 C9 C14 C13 2 2 2 2 3(3)
C9 C10 C11 C12 2 2 2 2 0(3)
C9 C10 C11 H11 2 2 2 2 179.4(19)
H10 C10 C11 C12 2 2 2 2 178.9(18)
H10 C10 C11 H11 2 2 2 2 -2(3)
C10 C11 C12 C13 2 2 2 2 0(3)
C10 C11 C12 H12 2 2 2 2 -179.2(17)
H11 C11 C12 C13 2 2 2 2 -178.8(18)
H11 C11 C12 H12 2 2 2 2 2(3)
C11 C12 C13 C14 2 2 2 2 0(3)
C11 C12 C13 H13 2 2 2 2 -178.8(17)
H12 C12 C13 C14 2 2 2 2 -179.8(16)
H12 C12 C13 H13 2 2 2 2 0(3)
C12 C13 C14 C6 2 2 2 2 -174.5(18)
C12 C13 C14 C9 2 2 2 2 -2(2)
H13 C13 C14 C6 2 2 2 2 5(3)
H13 C13 C14 C9 2 2 2 2 177.3(17)
